data_4020917
loop_
_publ_author_name
'Iwona Kudyba'
'Jerzy Raczko'
'Janusz Jurczak'

_publ_section_title
;
 Asymmetric Nitroaldol Reaction. Synthesis of Taxotere Side Chain
 and (-)-Bestatin Using (1R)-8-Phenylmenthyl Glyoxylate
;
_journal_name_full 'Journal of Organic Chemistry'
_journal_page_first 2844
_journal_page_last 2850
_journal_paper_doi 10.1021/jo0358269
_journal_volume 69
_journal_year 2004
_chemical_formula_sum 'C26 H33 N O5'
_chemical_formula_weight 439.53
_space_group_IT_number 4
_symmetry_cell_setting monoclinic
_symmetry_space_group_name_Hall 'P 2yb'
_symmetry_space_group_name_H-M 'P 1 21 1'
_cell_angle_alpha 90.00
_cell_angle_beta 94.61(3)
_cell_angle_gamma 90.00
_cell_formula_units_Z 2
_cell_length_a 9.5610(19)
_cell_length_b 11.203(2)
_cell_length_c 11.353(2)
_cell_measurement_temperature 293(2)
_cell_volume 1212.1(4)
_diffrn_ambient_temperature 293(2)
_exptl_crystal_density_diffrn 1.204
_cod_depositor_comments
;
The following automatic conversions were performed:
'_symmetry_cell_setting' value 'Monoclinic' changed to 'monoclinic'
according to '/home/saulius/struct/CIF-dictionaries/cif_core.dic'
dictionary named 'cif_core.dic' version 2.4.1 from 2010-06-29.

Automatic conversion script
Id: cif_fix_enum 1527 2010-12-29 10:47:43Z saulius 
;
_cod_original_sg_symbol_H-M 'P 21'
_cod_database_code 4020917

loop_
_symmetry_equiv_pos_as_xyz
'x, y, z'
'-x, y+1/2, -z'

loop_
_atom_site_label
_atom_site_type_symbol
_atom_site_fract_x
_atom_site_fract_y
_atom_site_fract_z
_atom_site_U_iso_or_equiv
_atom_site_adp_type
_atom_site_occupancy
_atom_site_symmetry_multiplicity
_atom_site_calc_flag
_atom_site_refinement_flags
_atom_site_disorder_assembly
_atom_site_disorder_group
O1 O 0.26645(18) 0.87409(14) 0.19851(14) 0.0518(5) Uani 1 1 d . . .
N N -0.0572(3) 0.9226(2) 0.02023(17) 0.0605(6) Uani 1 1 d . . .
O2 O 0.08956(19) 0.93989(19) 0.29878(16) 0.0696(6) Uani 1 1 d . . .
C2 C 0.5028(3) 0.9148(3) 0.2880(2) 0.0504(7) Uani 1 1 d . . .
C13 C 0.0477(3) 0.7784(3) 0.1656(2) 0.0542(7) Uani 1 1 d . . .
O3 O -0.0769(2) 0.7641(3) 0.2211(2) 0.0863(8) Uani 1 1 d . . .
C11 C 0.1358(3) 0.8737(3) 0.2276(2) 0.0485(7) Uani 1 1 d . . .
C6 C 0.3723(4) 1.0549(3) 0.1425(3) 0.0601(8) Uani 1 1 d . . .
C14 C 0.0121(3) 0.8023(2) 0.0337(2) 0.0497(7) Uani 1 1 d . . .
C16 C 0.4155(3) 0.7130(2) 0.3524(2) 0.0557(7) Uani 1 1 d . . .
C1 C 0.3622(3) 0.9693(2) 0.2437(2) 0.0515(7) Uani 1 1 d . . .
C7 C 0.4967(3) 0.8252(3) 0.3920(2) 0.0567(8) Uani 1 1 d . . .
C15 C 0.1338(3) 0.7958(3) -0.0427(2) 0.0548(7) Uani 1 1 d . . .
C4 C 0.6133(4) 1.1069(3) 0.2167(4) 0.0732(9) Uani 1 1 d . . .
C22 C 0.0963(3) 0.8139(3) -0.1721(2) 0.0550(7) Uani 1 1 d . . .
C9 C 0.4351(4) 0.8852(4) 0.4977(3) 0.0756(10) Uani 1 1 d . . .
O4 O 0.0178(3) 1.0093(2) 0.0266(2) 0.0861(7) Uani 1 1 d . . .
C3 C 0.6022(4) 1.0202(3) 0.3174(3) 0.0710(9) Uani 1 1 d . . .
C21 C 0.4594(5) 0.6444(3) 0.2636(3) 0.0756(10) Uani 1 1 d . . .
C5 C 0.4724(3) 1.1575(3) 0.1721(3) 0.0669(8) Uani 1 1 d . . .
C23 C 0.0219(3) 0.7297(3) -0.2383(3) 0.0682(9) Uani 1 1 d . . .
C27 C 0.1395(4) 0.9138(4) -0.2280(4) 0.0752(9) Uani 1 1 d . . .
O5 O -0.1819(3) 0.9277(3) 0.0047(2) 0.1206(10) Uani 1 1 d . . .
C8 C 0.6460(3) 0.7844(4) 0.4338(4) 0.0768(10) Uani 1 1 d . . .
C19 C 0.2637(5) 0.5093(4) 0.2838(5) 0.0977(14) Uani 1 1 d . . .
C18 C 0.2239(5) 0.5754(4) 0.3722(4) 0.0922(13) Uani 1 1 d . . .
C20 C 0.3777(6) 0.5401(4) 0.2276(4) 0.0971(13) Uani 1 1 d . . .
C24 C -0.0081(3) 0.7449(4) -0.3578(3) 0.0888(11) Uani 1 1 d . . .
H24 H -0.0590 0.6871 -0.4017 0.107 Uiso 1 1 calc R . .
C10 C 0.4829(5) 1.2403(4) 0.0676(5) 0.0921(12) Uani 1 1 d . . .
C25 C 0.0371(5) 0.8448(5) -0.4117(4) 0.0990(15) Uani 1 1 d . . .
C26 C 0.1116(5) 0.9282(5) -0.3478(4) 0.0994(13) Uani 1 1 d . . .
H20 H 0.442(3) 0.513(3) 0.182(2) 0.053(9) Uiso 1 1 d . . .
H10A H 0.393(4) 1.255(4) 0.032(3) 0.115(14) Uiso 1 1 d . . .
C17 C 0.2968(3) 0.6775(3) 0.4065(3) 0.0696(9) Uani 1 1 d . . .
H15B H 0.203(3) 0.855(2) -0.014(2) 0.063(8) Uiso 1 1 d . . .
H2 H 0.532(2) 0.874(2) 0.215(2) 0.040(6) Uiso 1 1 d . . .
H15A H 0.170(3) 0.722(3) -0.030(2) 0.061(9) Uiso 1 1 d . . .
H23 H -0.008(3) 0.661(3) -0.198(3) 0.076(10) Uiso 1 1 d . . .
H6A H 0.279(3) 1.081(2) 0.122(2) 0.062(8) Uiso 1 1 d . . .
H10B H 0.545(3) 1.306(3) 0.092(3) 0.092(10) Uiso 1 1 d . . .
H10C H 0.534(5) 1.198(4) 0.001(4) 0.134(17) Uiso 1 1 d . . .
H3A H 0.692(3) 0.991(2) 0.351(2) 0.072(9) Uiso 1 1 d . . .
H8A H 0.697(3) 0.747(3) 0.364(3) 0.073(9) Uiso 1 1 d . . .
H9B H 0.336(4) 0.910(3) 0.475(2) 0.082(10) Uiso 1 1 d . . .
H4B H 0.654(3) 1.063(3) 0.145(3) 0.091(11) Uiso 1 1 d . . .
H9A H 0.437(3) 0.834(3) 0.559(3) 0.079(11) Uiso 1 1 d . . .
H4A H 0.678(3) 1.175(3) 0.248(3) 0.085(10) Uiso 1 1 d . . .
H8B H 0.644(3) 0.724(3) 0.490(3) 0.063(9) Uiso 1 1 d . . .
H1 H 0.320(2) 1.0051(18) 0.3086(18) 0.025(5) Uiso 1 1 d . . .
H5 H 0.438(2) 1.198(2) 0.240(2) 0.037(6) Uiso 1 1 d . . .
H14 H -0.059(2) 0.749(2) 0.004(2) 0.053(7) Uiso 1 1 d . . .
H6B H 0.407(2) 1.012(2) 0.079(2) 0.055(8) Uiso 1 1 d . . .
H13 H 0.101(3) 0.699(3) 0.159(2) 0.059(8) Uiso 1 1 d . . .
H17 H 0.272(3) 0.730(3) 0.476(3) 0.100(12) Uiso 1 1 d . . .
H27 H 0.180(3) 0.971(3) -0.184(3) 0.070(11) Uiso 1 1 d . . .
H21 H 0.547(3) 0.669(2) 0.228(2) 0.063(9) Uiso 1 1 d . . .
H19 H 0.190(5) 0.425(5) 0.263(4) 0.190(18) Uiso 1 1 d . . .
H9C H 0.510(3) 0.957(3) 0.528(3) 0.089(9) Uiso 1 1 d . . .
H18 H 0.136(5) 0.547(4) 0.422(4) 0.135(15) Uiso 1 1 d . . .
H25 H 0.013(3) 0.845(3) -0.499(3) 0.101(11) Uiso 1 1 d . . .
H8C H 0.708(3) 0.863(3) 0.475(2) 0.082(9) Uiso 1 1 d . . .
H3B H 0.565(3) 1.058(3) 0.386(3) 0.086(12) Uiso 1 1 d . . .
H26 H 0.147(4) 1.006(4) -0.375(3) 0.116(14) Uiso 1 1 d . . .
H3O H -0.074(5) 0.828(5) 0.265(4) 0.16(2) Uiso 1 1 d . . .

loop_
_atom_site_aniso_label
_atom_site_aniso_U_11
_atom_site_aniso_U_22
_atom_site_aniso_U_33
_atom_site_aniso_U_23
_atom_site_aniso_U_13
_atom_site_aniso_U_12
O1 0.0449(11) 0.0551(12) 0.0543(10) -0.0025(9) -0.0035(8) -0.0086(9)
N 0.0632(17) 0.0700(19) 0.0470(14) 0.0001(13) -0.0024(11) 0.0124(15)
O2 0.0583(13) 0.0893(16) 0.0615(13) -0.0040(13) 0.0080(10) -0.0031(11)
C2 0.0441(15) 0.0610(17) 0.0454(15) -0.0052(15) -0.0004(12) -0.0059(13)
C13 0.0435(16) 0.062(2) 0.0556(17) 0.0105(15) -0.0020(13) -0.0089(15)
O3 0.0613(14) 0.126(2) 0.0724(16) 0.0162(16) 0.0076(11) -0.0346(14)
C11 0.0476(18) 0.0554(18) 0.0417(15) 0.0122(14) -0.0022(13) 0.0001(14)
C6 0.050(2) 0.061(2) 0.068(2) 0.0022(17) 0.0008(17) -0.0086(16)
C14 0.0430(15) 0.0477(17) 0.0567(17) -0.0024(13) -0.0072(13) -0.0014(15)
C16 0.0571(18) 0.0576(18) 0.0498(17) 0.0055(15) -0.0109(14) -0.0036(15)
C1 0.0491(17) 0.0574(18) 0.0478(16) -0.0126(15) 0.0030(14) -0.0124(14)
C7 0.0495(16) 0.072(2) 0.0475(16) 0.0011(15) -0.0014(12) -0.0046(14)
C15 0.0466(17) 0.054(2) 0.063(2) 0.0002(16) 0.0004(14) 0.0025(17)
C4 0.062(2) 0.072(2) 0.085(2) 0.001(2) 0.0055(18) -0.0208(18)
C22 0.0491(15) 0.0606(19) 0.0557(17) 0.0012(16) 0.0060(13) 0.0118(15)
C9 0.081(3) 0.095(3) 0.050(2) -0.004(2) 0.0047(17) -0.011(2)
O4 0.1051(18) 0.0518(14) 0.0988(17) 0.0010(12) -0.0075(13) 0.0072(14)
C3 0.055(2) 0.080(2) 0.075(2) -0.001(2) -0.0125(18) -0.0208(18)
C21 0.090(3) 0.063(2) 0.072(2) -0.0021(19) -0.005(2) -0.008(2)
C5 0.071(2) 0.0560(19) 0.076(2) -0.0057(18) 0.0183(18) -0.0095(17)
C23 0.068(2) 0.077(2) 0.058(2) -0.006(2) -0.0012(16) 0.0095(19)
C27 0.071(2) 0.077(3) 0.080(3) 0.004(2) 0.0212(18) 0.009(2)
O5 0.0567(15) 0.138(2) 0.164(2) 0.004(2) -0.0099(15) 0.0371(16)
C8 0.060(2) 0.089(3) 0.079(3) 0.009(2) -0.0148(19) -0.003(2)
C19 0.114(4) 0.076(3) 0.096(3) 0.031(3) -0.035(3) -0.030(3)
C18 0.097(3) 0.087(3) 0.087(3) 0.032(3) -0.028(2) -0.029(3)
C20 0.126(4) 0.083(3) 0.078(3) -0.005(2) -0.011(3) 0.016(3)
C24 0.080(2) 0.119(3) 0.065(2) -0.010(2) -0.0043(18) 0.027(2)
C10 0.084(3) 0.075(3) 0.118(4) 0.021(3) 0.009(3) -0.016(3)
C25 0.093(3) 0.153(5) 0.053(2) 0.012(3) 0.013(2) 0.045(3)
C26 0.087(3) 0.118(4) 0.097(4) 0.036(3) 0.037(2) 0.025(3)
C17 0.062(2) 0.072(2) 0.072(2) 0.0175(19) -0.0155(18) -0.0112(18)

loop_
_geom_bond_atom_site_label_1
_geom_bond_atom_site_label_2
_geom_bond_distance
_geom_bond_site_symmetry_2
_geom_bond_publ_flag
O1 C11 1.318(3) . ?
O1 C1 1.471(3) . ?
N O5 1.193(3) . ?
N O4 1.206(3) . ?
N C14 1.505(3) . ?
O2 C11 1.206(3) . ?
C2 C1 1.525(4) . ?
C2 C3 1.536(4) . ?
C2 C7 1.555(4) . ?
C13 O3 1.401(3) . ?
C13 C11 1.500(4) . ?
C13 C14 1.533(3) . ?
C6 C1 1.505(4) . ?
C6 C5 1.516(4) . ?
C14 C15 1.507(4) . ?
C16 C21 1.361(4) . ?
C16 C17 1.390(4) . ?
C16 C7 1.526(4) . ?
C7 C9 1.533(4) . ?
C7 C8 1.537(4) . ?
C15 C22 1.498(4) . ?
C4 C5 1.510(4) . ?
C4 C3 1.511(5) . ?
C22 C27 1.367(4) . ?
C22 C23 1.369(4) . ?
C21 C20 1.445(6) . ?
C5 C10 1.516(5) . ?
C23 C24 1.374(5) . ?
C27 C26 1.374(5) . ?
C19 C18 1.328(6) . ?
C19 C20 1.352(6) . ?
C18 C17 1.379(5) . ?
C24 C25 1.363(6) . ?
C25 C26 1.351(6) . ?
